data_7131801
loop_
_publ_author_name
'Wang, Xinzhe'
'Wu, Zhipeng'
'Tu, Guogang'
'Zhao, Yuanyue'
'Xiong, Xiaodong'

_publ_section_title
;
 An efficient Selectfluor-mediated condensation of indoles and
 anthranilates for synthesis of indoloquinazolinones
;
_journal_name_full 'Chemical Communications'
_journal_paper_doi 10.1039/D3CC02673F
_journal_year 2023
_chemical_formula_sum 'C16 H11 F N2 O'
_chemical_formula_weight 266.27
_space_group_crystal_system monoclinic
_space_group_IT_number 14
_space_group_name_Hall '-P 2yn'
_space_group_name_H-M_alt 'P 1 21/n 1'
_atom_sites_solution_hydrogens geom
_audit_creation_method SHELXL-2014/6
_audit_update_record
;
2023-03-03 deposited with the CCDC.	2023-06-30 downloaded from the CCDC.
;
_cell_angle_alpha 90
_cell_angle_beta 105.6845(12)
_cell_angle_gamma 90
_cell_formula_units_Z 4
_cell_length_a 7.7447(3)
_cell_length_b 14.0532(6)
_cell_length_c 11.9858(5)
_cell_measurement_reflns_used 309
_cell_measurement_temperature 296(2)
_cell_measurement_theta_max 15
_cell_measurement_theta_min 15
_cell_volume 1255.93(9)
_computing_cell_refinement 'BRUKER D8VENTURE DIFFRACTOMETER'
_computing_data_collection 'BRUKER D8VENTURE DIFFRACTOMETER'
_computing_data_reduction 'BRUKER D8VENTURE DIFFRACTOMETER'
_computing_molecular_graphics 'BRUKER SHELXTL'
_computing_publication_material 'BRUKER SHELXTL'
_computing_structure_refinement 'SHELXL-2014/6 (Sheldrick, 2014)'
_diffrn_ambient_temperature 296(2)
_diffrn_measured_fraction_theta_full 0.994
_diffrn_measured_fraction_theta_max 0.994
_diffrn_measurement_device_type 'BRUKER D8VENTURE DIFFRACTOMETER'
_diffrn_measurement_method 'PHI & OMEGA SCAN'
_diffrn_radiation_type MoK\a
_diffrn_radiation_wavelength 0.71073
_diffrn_reflns_av_R_equivalents 0.0282
_diffrn_reflns_av_unetI/netI 0.0151
_diffrn_reflns_Laue_measured_fraction_full 0.994
_diffrn_reflns_Laue_measured_fraction_max 0.994
_diffrn_reflns_limit_h_max 9
_diffrn_reflns_limit_h_min -8
_diffrn_reflns_limit_k_max 16
_diffrn_reflns_limit_k_min -16
_diffrn_reflns_limit_l_max 14
_diffrn_reflns_limit_l_min -14
_diffrn_reflns_number 20542
_diffrn_reflns_point_group_measured_fraction_full 0.994
_diffrn_reflns_point_group_measured_fraction_max 0.994
_diffrn_reflns_theta_full 25.242
_diffrn_reflns_theta_max 25.249
_diffrn_reflns_theta_min 2.823
_exptl_absorpt_coefficient_mu 0.100
_exptl_absorpt_correction_T_max 0.7456
_exptl_absorpt_correction_T_min 0.6251
_exptl_absorpt_correction_type multi-scan
_exptl_crystal_colour colourless
_exptl_crystal_density_diffrn 1.408
_exptl_crystal_description block
_exptl_crystal_F_000 552
_exptl_crystal_size_max 0.500
_exptl_crystal_size_mid 0.400
_exptl_crystal_size_min 0.300
_refine_diff_density_max 0.149
_refine_diff_density_min -0.170
_refine_diff_density_rms 0.035
_refine_ls_extinction_method none
_refine_ls_goodness_of_fit_ref 1.079
_refine_ls_hydrogen_treatment constr
_refine_ls_matrix_type full
_refine_ls_number_parameters 181
_refine_ls_number_reflns 2269
_refine_ls_number_restraints 0
_refine_ls_restrained_S_all 1.079
_refine_ls_R_factor_all 0.0490
_refine_ls_R_factor_gt 0.0396
_refine_ls_shift/su_max 0.001
_refine_ls_shift/su_mean 0.000
_refine_ls_structure_factor_coef Fsqd
_refine_ls_weighting_details 'w=1/[\s^2^(Fo^2^)+(0.0680P)^2^+0.1633P] where P=(Fo^2^+2Fc^2^)/3'
_refine_ls_weighting_scheme calc
_refine_ls_wR_factor_gt 0.1104
_refine_ls_wR_factor_ref 0.1194
_reflns_Friedel_coverage 0.000
_reflns_number_gt 1871
_reflns_number_total 2269
_reflns_threshold_expression 'I > 2\s(I)'
_cod_data_source_file d3cc02673f2.cif
_cod_data_source_block xxd3430
_cod_original_sg_symbol_H-M 'P 21/n'
_cod_database_code 7131801
_shelx_space_group_comment
;
The symmetry employed for this shelxl refinement is uniquely defined
by the following loop, which should always be used as a source of
symmetry information in preference to the above space-group names.
They are only intended as comments.
;
_shelx_estimated_absorpt_t_min 0.952
_shelx_estimated_absorpt_t_max 0.971
_shelxl_version_number 2014/6

loop_
_space_group_symop_operation_xyz
'x, y, z'
'-x+1/2, y+1/2, -z+1/2'
'-x, -y, -z'
'x-1/2, -y-1/2, z-1/2'

loop_
_atom_site_label
_atom_site_type_symbol
_atom_site_fract_x
_atom_site_fract_y
_atom_site_fract_z
_atom_site_U_iso_or_equiv
_atom_site_adp_type
_atom_site_occupancy
_atom_site_site_symmetry_order
_atom_site_calc_flag
_atom_site_refinement_flags_posn
_atom_site_refinement_flags_adp
_atom_site_refinement_flags_occupancy
_atom_site_disorder_assembly
_atom_site_disorder_group
O1 O 0.20167(16) 0.60616(7) 0.55690(10) 0.0642(3) Uani 1 1 d . . . . .
F1 F 0.39271(12) 0.23101(6) 0.64870(9) 0.0728(3) Uani 1 1 d . . . . .
N1 N 0.22406(14) 0.44519(7) 0.57468(10) 0.0447(3) Uani 1 1 d . . . . .
N2 N 0.28111(16) 0.34310(9) 0.43021(11) 0.0556(3) Uani 1 1 d . . . . .
C1 C 0.23266(17) 0.52991(10) 0.51760(13) 0.0478(4) Uani 1 1 d . . . . .
C2 C 0.27831(17) 0.51680(10) 0.40838(13) 0.0487(4) Uani 1 1 d . . . . .
C3 C 0.2991(2) 0.59623(12) 0.34327(14) 0.0597(4) Uani 1 1 d . . . . .
H3A H 0.2876 0.6571 0.3708 0.072 Uiso 1 1 calc R U . . .
C4 C 0.3365(2) 0.58443(15) 0.23865(15) 0.0704(5) Uani 1 1 d . . . . .
H4A H 0.3507 0.6373 0.1954 0.084 Uiso 1 1 calc R U . . .
C5 C 0.3531(2) 0.49390(16) 0.19747(16) 0.0742(5) Uani 1 1 d . . . . .
H5A H 0.3778 0.4865 0.1262 0.089 Uiso 1 1 calc R U . . .
C6 C 0.3337(2) 0.41487(14) 0.26017(14) 0.0662(5) Uani 1 1 d . . . . .
H6A H 0.3447 0.3545 0.2311 0.079 Uiso 1 1 calc R U . . .
C7 C 0.29754(18) 0.42494(11) 0.36752(13) 0.0524(4) Uani 1 1 d . . . . .
C8 C 0.24885(18) 0.35709(10) 0.52792(13) 0.0487(4) Uani 1 1 d . . . . .
C9 C 0.22765(18) 0.27975(10) 0.61161(13) 0.0534(4) Uani 1 1 d . . . . .
C10 C 0.0863(2) 0.20797(11) 0.55653(16) 0.0676(5) Uani 1 1 d . . . . .
H10A H -0.0278 0.2392 0.5304 0.101 Uiso 1 1 calc R U . . .
H10B H 0.1163 0.1789 0.4917 0.101 Uiso 1 1 calc R U . . .
H10C H 0.0801 0.1600 0.6123 0.101 Uiso 1 1 calc R U . . .
C11 C 0.19235(18) 0.33578(10) 0.70931(12) 0.0508(4) Uani 1 1 d . . . . .
C12 C 0.1624(2) 0.30533(13) 0.81194(14) 0.0639(4) Uani 1 1 d . . . . .
H12A H 0.1642 0.2408 0.8296 0.077 Uiso 1 1 calc R U . . .
C13 C 0.1296(2) 0.37243(15) 0.88798(14) 0.0706(5) Uani 1 1 d . . . . .
H13A H 0.1101 0.3529 0.9577 0.085 Uiso 1 1 calc R U . . .
C14 C 0.1256(2) 0.46820(13) 0.86168(14) 0.0643(4) Uani 1 1 d . . . . .
H14A H 0.1032 0.5121 0.9141 0.077 Uiso 1 1 calc R U . . .
C15 C 0.15430(18) 0.50024(11) 0.75904(13) 0.0542(4) Uani 1 1 d . . . . .
H15A H 0.1508 0.5647 0.7410 0.065 Uiso 1 1 calc R U . . .
C16 C 0.18839(17) 0.43222(10) 0.68457(12) 0.0462(3) Uani 1 1 d . . . . .

loop_
_atom_site_aniso_label
_atom_site_aniso_U_11
_atom_site_aniso_U_22
_atom_site_aniso_U_33
_atom_site_aniso_U_23
_atom_site_aniso_U_13
_atom_site_aniso_U_12
O1 0.0832(8) 0.0377(6) 0.0711(7) -0.0039(5) 0.0200(6) 0.0018(5)
F1 0.0644(6) 0.0534(5) 0.0992(8) 0.0155(5) 0.0195(5) 0.0185(4)
N1 0.0443(6) 0.0364(6) 0.0518(7) -0.0016(5) 0.0105(5) 0.0007(4)
N2 0.0591(7) 0.0474(7) 0.0608(8) -0.0046(6) 0.0169(6) 0.0067(5)
C1 0.0417(7) 0.0393(7) 0.0572(8) -0.0007(6) 0.0047(6) -0.0014(5)
C2 0.0375(7) 0.0505(8) 0.0542(8) 0.0027(6) 0.0057(6) -0.0010(6)
C3 0.0517(8) 0.0582(9) 0.0654(10) 0.0091(8) 0.0093(7) -0.0033(7)
C4 0.0589(10) 0.0841(13) 0.0664(11) 0.0184(9) 0.0140(8) -0.0044(9)
C5 0.0609(10) 0.1042(15) 0.0593(10) 0.0085(10) 0.0196(8) 0.0057(9)
C6 0.0614(10) 0.0776(11) 0.0608(10) -0.0039(9) 0.0186(8) 0.0102(8)
C7 0.0424(7) 0.0566(9) 0.0564(9) 0.0000(7) 0.0102(6) 0.0043(6)
C8 0.0460(7) 0.0384(7) 0.0593(9) -0.0030(6) 0.0102(6) 0.0036(5)
C9 0.0515(8) 0.0404(7) 0.0660(9) 0.0041(6) 0.0121(7) 0.0068(6)
C10 0.0766(11) 0.0482(8) 0.0776(11) -0.0053(8) 0.0201(9) -0.0100(8)
C11 0.0452(7) 0.0473(8) 0.0546(9) 0.0047(6) 0.0043(6) 0.0018(6)
C12 0.0636(10) 0.0607(9) 0.0606(10) 0.0142(8) 0.0054(7) 0.0022(7)
C13 0.0684(10) 0.0904(13) 0.0507(9) 0.0077(9) 0.0119(8) 0.0027(9)
C14 0.0615(9) 0.0739(11) 0.0543(9) -0.0084(8) 0.0105(7) 0.0019(8)
C15 0.0494(8) 0.0532(8) 0.0565(9) -0.0077(7) 0.0084(6) -0.0008(6)
C16 0.0383(7) 0.0466(7) 0.0493(8) 0.0004(6) 0.0042(6) 0.0004(5)

loop_
_atom_type_symbol
_atom_type_description
_atom_type_scat_dispersion_real
_atom_type_scat_dispersion_imag
_atom_type_scat_source
C C 0.0033 0.0016 'International Tables Vol C Tables 4.2.6.8 and 6.1.1.4'
H H 0.0000 0.0000 'International Tables Vol C Tables 4.2.6.8 and 6.1.1.4'
N N 0.0061 0.0033 'International Tables Vol C Tables 4.2.6.8 and 6.1.1.4'
F F 0.0171 0.0103 'International Tables Vol C Tables 4.2.6.8 and 6.1.1.4'
O O 0.0106 0.0060 'International Tables Vol C Tables 4.2.6.8 and 6.1.1.4'

loop_
_geom_angle_atom_site_label_1
_geom_angle_atom_site_label_2
_geom_angle_atom_site_label_3
_geom_angle
_geom_angle_site_symmetry_1
_geom_angle_site_symmetry_3
_geom_angle_publ_flag
C1 N1 C8 122.37(12) . . ?
C1 N1 C16 127.79(11) . . ?
C8 N1 C16 109.84(11) . . ?
C8 N2 C7 115.78(12) . . ?
O1 C1 N1 121.60(14) . . ?
O1 C1 C2 125.37(14) . . ?
N1 C1 C2 113.03(12) . . ?
C3 C2 C7 120.09(15) . . ?
C3 C2 C1 119.59(14) . . ?
C7 C2 C1 120.30(13) . . ?
C4 C3 C2 119.96(16) . . ?
C3 C4 C5 120.03(17) . . ?
C6 C5 C4 120.98(17) . . ?
C5 C6 C7 120.12(17) . . ?
C6 C7 N2 118.81(14) . . ?
C6 C7 C2 118.80(15) . . ?
N2 C7 C2 122.39(14) . . ?
N2 C8 N1 126.01(13) . . ?
N2 C8 C9 125.36(12) . . ?
N1 C8 C9 108.61(12) . . ?
F1 C9 C11 110.50(11) . . ?
F1 C9 C10 107.61(11) . . ?
C11 C9 C10 115.54(13) . . ?
F1 C9 C8 107.76(11) . . ?
C11 C9 C8 102.46(11) . . ?
C10 C9 C8 112.72(12) . . ?
C12 C11 C16 119.65(15) . . ?
C12 C11 C9 130.15(14) . . ?
C16 C11 C9 110.20(13) . . ?
C11 C12 C13 118.78(16) . . ?
C14 C13 C12 120.76(16) . . ?
C13 C14 C15 121.41(16) . . ?
C16 C15 C14 117.02(15) . . ?
C15 C16 C11 122.38(14) . . ?
C15 C16 N1 128.75(13) . . ?
C11 C16 N1 108.87(12) . . ?

loop_
_geom_bond_atom_site_label_1
_geom_bond_atom_site_label_2
_geom_bond_distance
_geom_bond_site_symmetry_2
_geom_bond_publ_flag
O1 C1 1.2201(17) . ?
F1 C9 1.4120(15) . ?
N1 C1 1.3837(17) . ?
N1 C8 1.3935(17) . ?
N1 C16 1.4287(19) . ?
N2 C8 1.2771(19) . ?
N2 C7 1.398(2) . ?
C1 C2 1.457(2) . ?
C2 C3 1.396(2) . ?
C2 C7 1.403(2) . ?
C3 C4 1.371(3) . ?
C4 C5 1.383(3) . ?
C5 C6 1.372(3) . ?
C6 C7 1.396(2) . ?
C8 C9 1.518(2) . ?
C9 C11 1.496(2) . ?
C9 C10 1.504(2) . ?
C11 C12 1.380(2) . ?
C11 C16 1.386(2) . ?
C12 C13 1.382(3) . ?
C13 C14 1.381(3) . ?
C14 C15 1.383(2) . ?
C15 C16 1.381(2) . ?
